data_7050284
loop_
_publ_author_name
'Jens Beckmann'
'Dainis Dakternieks'
'Andrew Duthie'
'Fong Sheen Kuan'
'Klaus Jurkschat'
'Markus Sch\"urman'
'Edward R. T. Tiekink'

_publ_section_title
;
Synthesis and structures of new oligomethylene-bridged double 
ladders. How far can the layers be separated?
;
_journal_name_full 'New J.Chem.(Nouv.J.Chim.)'
_journal_page_first 1268
_journal_page_last 1276
_journal_paper_doi 10.1039/b316009b
_journal_volume 28
_journal_year 2004
_chemical_formula_sum 'C60 H144 Cl8 O4 Si8 Sn8'
_chemical_formula_weight 2387.59
_space_group_IT_number 15
_symmetry_cell_setting monoclinic
_symmetry_space_group_name_Hall '-C 2yc'
_symmetry_space_group_name_H-M 'C 1 2/c 1'
_atom_sites_solution_hydrogens geom
_atom_sites_solution_primary direct
_atom_sites_solution_secondary difmap
_cell_angle_alpha 90
_cell_angle_beta 101.3916(7)
_cell_angle_gamma 90
_cell_formula_units_Z 4
_cell_length_a 38.6254(7)
_cell_length_b 12.3153(2)
_cell_length_c 21.5662(5)
_cell_measurement_reflns_used 41657
_cell_measurement_temperature 173
_cell_measurement_theta_max 25.4
_cell_measurement_theta_min 3.3
_cell_volume 10056.6(3)
_diffrn_ambient_temperature 173
_diffrn_detector_area_resol_mean ?
_diffrn_measurement_device_type ?
_diffrn_measurement_method ?
_diffrn_radiation_monochromator graphite
_diffrn_radiation_source 'fine-focus sealed tube'
_diffrn_radiation_type MoK\a
_diffrn_radiation_wavelength 0.71073
_diffrn_reflns_av_R_equivalents 0.073
_diffrn_reflns_av_sigmaI/netI 0.1425
_diffrn_reflns_limit_h_max 46
_diffrn_reflns_limit_h_min -46
_diffrn_reflns_limit_k_max 14
_diffrn_reflns_limit_k_min -14
_diffrn_reflns_limit_l_max 25
_diffrn_reflns_limit_l_min -25
_diffrn_reflns_number 41657
_diffrn_reflns_theta_max 25.4
_diffrn_reflns_theta_min 3.3
_diffrn_standards_decay_% 0
_diffrn_standards_interval_count ?
_diffrn_standards_interval_time ?
_diffrn_standards_number 0
_exptl_absorpt_coefficient_mu 2.295
_exptl_absorpt_correction_type none
_exptl_crystal_colour colourless
_exptl_crystal_density_diffrn 1.577
_exptl_crystal_density_meas ?
_exptl_crystal_density_method 'not measured'
_exptl_crystal_description plate
_exptl_crystal_F_000 4736
_exptl_crystal_size_max 0.08
_exptl_crystal_size_mid 0.05
_exptl_crystal_size_min 0.01
_refine_ls_extinction_coef ?
_refine_ls_extinction_method none
_refine_ls_goodness_of_fit_ref 0.88
_refine_ls_hydrogen_treatment constr
_refine_ls_matrix_type full
_refine_ls_number_parameters 397
_refine_ls_number_reflns 9194
_refine_ls_number_restraints 0
_refine_ls_restrained_S_all 0.88
_refine_ls_R_factor_all 0.128
_refine_ls_R_factor_gt 0.046
_refine_ls_shift/su_max 0.001
_refine_ls_shift/su_mean 0.000
_refine_ls_structure_factor_coef Fsqd
_refine_ls_weighting_details 'calc w=1/[\s^2^(Fo^2^)] where P=(Fo^2^+2Fc^2^)/3'
_refine_ls_weighting_scheme calc
_refine_ls_wR_factor_gt 0.051
_refine_ls_wR_factor_ref 0.063
_reflns_number_gt 4994
_reflns_number_total 9194
_reflns_threshold_expression I>2sigma(I)
_cod_depositor_comments
;
The following automatic conversions were performed:

'_exptl_crystal_density_meas' value 'not determined' was changed to
'?' - the value is perceived as not measured.

Automatic conversion script
Id: cif_fix_values 3008 2015-01-20 13:52:24Z robertas 
;
_cod_original_sg_symbol_H-M 'C 2/c'
_cod_database_code 7050284

loop_
_symmetry_equiv_pos_as_xyz
'x, y, z'
'-x, y, -z+1/2'
'x+1/2, y+1/2, z'
'-x+1/2, y+1/2, -z+1/2'
'-x, -y, -z'
'x, -y, z-1/2'
'-x+1/2, -y+1/2, -z'
'x+1/2, -y+1/2, z-1/2'

loop_
_atom_site_label
_atom_site_type_symbol
_atom_site_fract_x
_atom_site_fract_y
_atom_site_fract_z
_atom_site_U_iso_or_equiv
_atom_site_adp_type
_atom_site_occupancy
_atom_site_symmetry_multiplicity
_atom_site_calc_flag
_atom_site_refinement_flags
_atom_site_disorder_assembly
_atom_site_disorder_group
Sn3 Sn 0.163560(10) -0.01427(3) 0.13397(2) 0.03095(12) Uani 1 1 d . . .
Sn2 Sn 0.103452(10) 0.15421(3) 0.21252(2) 0.02868(12) Uani 1 1 d . . .
Sn1 Sn 0.129302(11) 0.24598(3) 0.08359(2) 0.02936(12) Uani 1 1 d . . .
Sn4 Sn 0.072609(10) 0.41991(3) 0.16667(2) 0.03373(13) Uani 1 1 d . . .
Cl1 Cl 0.16980(4) 0.11491(12) 0.03056(7) 0.0390(4) Uani 1 1 d . . .
Cl3 Cl 0.15014(4) -0.09069(12) 0.23083(8) 0.0489(5) Uani 1 1 d . . .
Cl2 Cl 0.06259(4) 0.28026(12) 0.26524(8) 0.0409(4) Uani 1 1 d . . .
Cl4 Cl 0.09186(4) 0.50189(12) 0.07603(8) 0.0493(5) Uani 1 1 d . . .
Si3 Si 0.25149(5) -0.06506(15) 0.16383(9) 0.0422(5) Uani 1 1 d . . .
Si2 Si 0.15166(4) 0.15801(14) 0.36414(8) 0.0377(5) Uani 1 1 d . . .
Si1 Si 0.19808(5) 0.41712(15) 0.07336(9) 0.0430(5) Uani 1 1 d . . .
Si4 Si 0.08607(5) 0.61801(13) 0.28029(9) 0.0395(5) Uani 1 1 d . . .
O1 O 0.12929(8) 0.1077(3) 0.13613(16) 0.0258(10) Uani 1 1 d . . .
O2 O 0.09497(9) 0.2790(3) 0.14861(17) 0.0281(10) Uani 1 1 d . . .
C9 C 0.21605(13) 0.0334(4) 0.1727(3) 0.0384(17) Uani 1 1 d . . .
H9A H 0.2207 0.1013 0.1530 0.046 Uiso 1 1 calc R . .
H9B H 0.2177 0.0476 0.2174 0.046 Uiso 1 1 calc R . .
C10 C 0.29486(14) 0.0013(6) 0.1914(3) 0.063(2) Uani 1 1 d . . .
H10A H 0.2966 0.0641 0.1659 0.095 Uiso 1 1 calc R . .
H10B H 0.3134 -0.0488 0.1879 0.095 Uiso 1 1 calc R . .
H10C H 0.2970 0.0228 0.2348 0.095 Uiso 1 1 calc R . .
C11 C 0.24557(15) -0.1029(5) 0.0789(3) 0.056(2) Uani 1 1 d . . .
H11A H 0.2471 -0.0389 0.0541 0.084 Uiso 1 1 calc R . .
H11B H 0.2229 -0.1362 0.0654 0.084 Uiso 1 1 calc R . .
H11C H 0.2637 -0.1531 0.0734 0.084 Uiso 1 1 calc R . .
C12 C 0.24768(17) -0.1886(5) 0.2119(3) 0.065(2) Uani 1 1 d . . .
H12A H 0.2507 -0.1688 0.2557 0.097 Uiso 1 1 calc R . .
H12B H 0.2656 -0.2399 0.2067 0.097 Uiso 1 1 calc R . .
H12C H 0.2248 -0.2207 0.1982 0.097 Uiso 1 1 calc R . .
C5 C 0.14962(14) 0.1911(4) 0.2786(3) 0.0329(16) Uani 1 1 d . . .
H5A H 0.1691 0.1538 0.2654 0.039 Uiso 1 1 calc R . .
H5B H 0.1539 0.2683 0.2757 0.039 Uiso 1 1 calc R . .
C6 C 0.11619(15) 0.0578(4) 0.3721(3) 0.0486(19) Uani 1 1 d . . .
H6A H 0.1174 0.0413 0.4160 0.073 Uiso 1 1 calc R . .
H6B H 0.1195 -0.0076 0.3497 0.073 Uiso 1 1 calc R . .
H6C H 0.0935 0.0883 0.3546 0.073 Uiso 1 1 calc R . .
C7 C 0.14666(16) 0.2862(5) 0.4065(3) 0.055(2) Uani 1 1 d . . .
H7A H 0.1651 0.3358 0.4014 0.082 Uiso 1 1 calc R . .
H7B H 0.1482 0.2712 0.4506 0.082 Uiso 1 1 calc R . .
H7C H 0.1241 0.3180 0.3894 0.082 Uiso 1 1 calc R . .
C8 C 0.19494(15) 0.0944(6) 0.3959(3) 0.071(2) Uani 1 1 d . . .
H8A H 0.2135 0.1443 0.3921 0.107 Uiso 1 1 calc R . .
H8B H 0.1974 0.0296 0.3724 0.107 Uiso 1 1 calc R . .
H8C H 0.1963 0.0762 0.4396 0.107 Uiso 1 1 calc R . .
C1 C 0.17227(13) 0.3430(4) 0.1261(3) 0.0347(16) Uani 1 1 d . . .
H1A H 0.1635 0.3968 0.1520 0.042 Uiso 1 1 calc R . .
H1B H 0.1887 0.2971 0.1543 0.042 Uiso 1 1 calc R . .
C2 C 0.24077(15) 0.3463(5) 0.0760(3) 0.060(2) Uani 1 1 d . . .
H2A H 0.2537 0.3443 0.1189 0.090 Uiso 1 1 calc R . .
H2B H 0.2543 0.3844 0.0501 0.090 Uiso 1 1 calc R . .
H2C H 0.2364 0.2735 0.0606 0.090 Uiso 1 1 calc R . .
C3 C 0.20502(17) 0.5589(5) 0.1024(3) 0.068(2) Uani 1 1 d . . .
H3A H 0.2179 0.5585 0.1454 0.102 Uiso 1 1 calc R . .
H3B H 0.1826 0.5934 0.1006 0.102 Uiso 1 1 calc R . .
H3C H 0.2182 0.5981 0.0764 0.102 Uiso 1 1 calc R . .
C4 C 0.17351(17) 0.4215(5) -0.0090(3) 0.065(2) Uani 1 1 d . . .
H4A H 0.1872 0.4594 -0.0347 0.097 Uiso 1 1 calc R . .
H4B H 0.1515 0.4585 -0.0106 0.097 Uiso 1 1 calc R . .
H4C H 0.1690 0.3488 -0.0246 0.097 Uiso 1 1 calc R . .
C13 C 0.10626(14) 0.5098(4) 0.2377(3) 0.0338(16) Uani 1 1 d . . .
H13A H 0.1182 0.4589 0.2690 0.041 Uiso 1 1 calc R . .
H13B H 0.1242 0.5438 0.2185 0.041 Uiso 1 1 calc R . .
C14 C 0.12188(16) 0.6988(5) 0.3285(3) 0.056(2) Uani 1 1 d . . .
H14A H 0.1354 0.6535 0.3607 0.084 Uiso 1 1 calc R . .
H14B H 0.1118 0.7579 0.3481 0.084 Uiso 1 1 calc R . .
H14C H 0.1370 0.7270 0.3019 0.084 Uiso 1 1 calc R . .
C15 C 0.0582(2) 0.5559(5) 0.3314(4) 0.088(3) Uani 1 1 d . . .
H15A H 0.0727 0.5118 0.3630 0.131 Uiso 1 1 calc R . .
H15B H 0.0404 0.5116 0.3061 0.131 Uiso 1 1 calc R . .
H15C H 0.0472 0.6120 0.3515 0.131 Uiso 1 1 calc R . .
C16 C 0.05821(19) 0.7073(5) 0.2205(4) 0.079(3) Uani 1 1 d . . .
H16A H 0.0399 0.6648 0.1951 0.119 Uiso 1 1 calc R . .
H16B H 0.0726 0.7397 0.1940 0.119 Uiso 1 1 calc R . .
H16C H 0.0478 0.7633 0.2418 0.119 Uiso 1 1 calc R . .
C24 C 0.14003(13) -0.1362(4) 0.0705(3) 0.0342(16) Uani 1 1 d . . .
H24A H 0.1443 -0.1191 0.0287 0.041 Uiso 1 1 calc R . .
H24B H 0.1517 -0.2047 0.0834 0.041 Uiso 1 1 calc R . .
C25 C 0.10052(13) -0.1509(4) 0.0659(3) 0.0334(16) Uani 1 1 d . . .
H25A H 0.0891 -0.0804 0.0607 0.040 Uiso 1 1 calc R . .
H25B H 0.0963 -0.1822 0.1050 0.040 Uiso 1 1 calc R . .
C26 C 0.08414(14) -0.2241(4) 0.0107(3) 0.0317(16) Uani 1 1 d . . .
H26A H 0.0881 -0.1907 -0.0281 0.038 Uiso 1 1 calc R . .
H26B H 0.0968 -0.2926 0.0153 0.038 Uiso 1 1 calc R . .
C27 C 0.04497(14) -0.2484(4) 0.0028(3) 0.0335(16) Uani 1 1 d . . .
H27A H 0.0406 -0.2845 0.0405 0.040 Uiso 1 1 calc R . .
H27B H 0.0318 -0.1807 -0.0019 0.040 Uiso 1 1 calc R . .
C28 C 0.03202(14) -0.3197(5) -0.0542(3) 0.0371(16) Uani 1 1 d . . .
H28A H 0.0391 -0.2865 -0.0906 0.044 Uiso 1 1 calc R . .
H8B' H 0.0440 -0.3891 -0.0471 0.044 Uiso 1 1 calc R . .
C29 C -0.00730(13) -0.3408(5) -0.0707(3) 0.0348(16) Uani 1 1 d . . .
H29A H -0.0197 -0.2721 -0.0781 0.042 Uiso 1 1 calc R . .
H29B H -0.0147 -0.3762 -0.0353 0.042 Uiso 1 1 calc R . .
C30 C -0.01717(13) -0.4125(5) -0.1298(3) 0.0392(17) Uani 1 1 d . . .
H30A H -0.0085 -0.4854 -0.1194 0.047 Uiso 1 1 calc R . .
H30B H -0.0054 -0.3847 -0.1623 0.047 Uiso 1 1 calc R . .
C17 C 0.06493(14) 0.0305(4) 0.2028(3) 0.0401(17) Uani 1 1 d . . .
H17A H 0.0757 -0.0368 0.1929 0.048 Uiso 1 1 calc R . .
H17B H 0.0580 0.0209 0.2433 0.048 Uiso 1 1 calc R . .
C18 C 0.03280(16) 0.0494(5) 0.1542(3) 0.0481(19) Uani 1 1 d . . .
H18A H 0.0398 0.0659 0.1144 0.058 Uiso 1 1 calc R . .
H18B H 0.0206 0.1125 0.1662 0.058 Uiso 1 1 calc R . .
C19 C 0.00715(15) -0.0459(5) 0.1440(3) 0.051(2) Uani 1 1 d . . .
H19A H 0.0205 -0.1116 0.1407 0.061 Uiso 1 1 calc R . .
H19B H -0.0032 -0.0530 0.1813 0.061 Uiso 1 1 calc R . .
C20 C -0.02208(15) -0.0392(4) 0.0874(3) 0.0384(17) Uani 1 1 d . . .
H20A H -0.0121 -0.0249 0.0504 0.046 Uiso 1 1 calc R . .
H20B H -0.0372 0.0215 0.0927 0.046 Uiso 1 1 calc R . .
C21 C -0.04428(14) -0.1413(4) 0.0761(3) 0.0353(16) Uani 1 1 d . . .
H21A H -0.0565 -0.1509 0.1110 0.042 Uiso 1 1 calc R . .
H21B H -0.0288 -0.2031 0.0759 0.042 Uiso 1 1 calc R . .
C22 C -0.07133(14) -0.1403(4) 0.0148(3) 0.0322(16) Uani 1 1 d . . .
H22A H -0.0594 -0.1253 -0.0199 0.039 Uiso 1 1 calc R . .
H22B H -0.0880 -0.0818 0.0163 0.039 Uiso 1 1 calc R . .
C23 C -0.09157(14) -0.2465(4) 0.0017(3) 0.0307(15) Uani 1 1 d . . .
H23A H -0.1035 -0.2614 0.0364 0.037 Uiso 1 1 calc R . .
H23B H -0.0749 -0.3049 0.0002 0.037 Uiso 1 1 calc R . .
